data_4106755
loop_
_publ_author_name
'Brian L. Conley'
'Denver Guess'
'Travis J. Williams'

_publ_contact_author_address
;
    Loker Hydrocarbon Research Institute and Department of Chemistry
    University of Southern California, Los Angeles, CA 90089-1661
;
_publ_contact_author_email travisw@usc.edu
_publ_contact_author_name 'Travis J. Williams'
_publ_section_title
;
 A Robust, Air-Stable, Reusable Ruthenium Catalyst for Dehydrogenation of
 Ammonia Borane
;
_journal_name_full 'Journal of the American Chemical Society'
_journal_page_first 14212
_journal_page_last 14215
_journal_paper_doi 10.1021/ja2058154
_journal_volume 133
_journal_year 2011
_chemical_formula_moiety 'C19 H20 B F3 N5 O2 Ru, C F3 O3 S'
_chemical_formula_sum 'C20 H20 B F6 N5 O5 Ru S'
_chemical_formula_weight 668.35
_space_group_crystal_system monoclinic
_space_group_IT_number 13
_space_group_name_Hall '-P 2yc'
_space_group_name_H-M_alt 'P 1 2/c 1'
_symmetry_space_group_name_Hall '-P 2yc'
_symmetry_space_group_name_H-M 'P 1 2/c 1'
_atom_sites_solution_hydrogens geom
_atom_sites_solution_primary direct
_atom_sites_solution_secondary difmap
_cell_angle_alpha 90
_cell_angle_beta 111.8380(10)
_cell_angle_gamma 90
_cell_formula_units_Z 4
_cell_length_a 11.79430(10)
_cell_length_b 12.07670(10)
_cell_length_c 22.5791(3)
_cell_measurement_reflns_used 121
_cell_measurement_temperature 100.(2)
_cell_measurement_theta_max 26.2902
_cell_measurement_theta_min 1.7162
_cell_volume 2985.29(6)
_computing_cell_refinement 'APEX2 v2010.11-3 (Bruker AXS)'
_computing_data_collection 'Bruker Instrument Service v2011.4.0.0'
_computing_data_reduction 'SAINT V7.68A (Bruker AXS, 2009)'
_computing_structure_refinement 'SHELXL-97 (Sheldrick, 2008)'
_computing_structure_solution 'SHELXS-97 (Sheldrick, 2008)'
_diffrn_ambient_temperature 100.(2)
_diffrn_detector_area_resol_mean 8.3333
_diffrn_measured_fraction_theta_full 1.000
_diffrn_measured_fraction_theta_max 1.000
_diffrn_measurement_device_type 'Bruker APEX II CCD'
_diffrn_radiation_monochromator 'TRIUMPH curved-crystal'
_diffrn_radiation_type 'Mo K\a'
_diffrn_radiation_wavelength 0.71073
_diffrn_reflns_av_R_equivalents 0.0522
_diffrn_reflns_av_sigmaI/netI 0.0333
_diffrn_reflns_limit_h_max 16
_diffrn_reflns_limit_h_min -16
_diffrn_reflns_limit_k_max 16
_diffrn_reflns_limit_k_min -17
_diffrn_reflns_limit_l_max 31
_diffrn_reflns_limit_l_min -31
_diffrn_reflns_number 58581
_diffrn_reflns_theta_full 30.03
_diffrn_reflns_theta_max 30.03
_diffrn_reflns_theta_min 1.69
_diffrn_source 'fine-focus tube'
_exptl_absorpt_coefficient_mu 0.669
_exptl_absorpt_correction_T_max 0.94
_exptl_absorpt_correction_T_min 0.82
_exptl_absorpt_correction_type multi-scan
_exptl_absorpt_process_details 'Bruker SADABS V2008/1'
_exptl_crystal_colour 'clear yellow'
_exptl_crystal_density_diffrn 1.487
_exptl_crystal_description prism
_exptl_crystal_F_000 1336
_exptl_crystal_size_max 0.360
_exptl_crystal_size_mid 0.170
_exptl_crystal_size_min 0.100
_refine_diff_density_max 0.634
_refine_diff_density_min -0.620
_refine_ls_extinction_method none
_refine_ls_goodness_of_fit_ref 1.078
_refine_ls_hydrogen_treatment constr
_refine_ls_matrix_type full
_refine_ls_number_parameters 412
_refine_ls_number_reflns 8736
_refine_ls_number_restraints 84
_refine_ls_restrained_S_all 1.109
_refine_ls_R_factor_all 0.0431
_refine_ls_R_factor_gt 0.0314
_refine_ls_shift/su_max 0.003
_refine_ls_shift/su_mean 0.000
_refine_ls_structure_factor_coef Fsqd
_refine_ls_weighting_details 'calc w=1/[\s^2^(Fo^2^)+(0.0200P)^2^+2.0000P] where P=(Fo^2^+2Fc^2^)/3'
_refine_ls_weighting_scheme calc
_refine_ls_wR_factor_gt 0.0630
_refine_ls_wR_factor_ref 0.0657
_reflns_number_gt 7277
_reflns_number_total 8736
_reflns_threshold_expression >2sigma(I)
_cod_data_source_file ja2058154_si_001.cif
_cod_data_source_block I
_cod_original_cell_volume 2985.29(5)
_cod_database_code 4106755

loop_
_space_group_symop_operation_xyz
'x, y, z'
'-x, y, -z+1/2'
'-x, -y, -z'
'x, -y, z-1/2'

loop_
_atom_site_type_symbol
_atom_site_label
_atom_site_fract_x
_atom_site_fract_y
_atom_site_fract_z
_atom_site_U_iso_or_equiv
_atom_site_adp_type
_atom_site_calc_flag
_atom_site_refinement_flags
_atom_site_occupancy
_atom_site_disorder_assembly
_atom_site_disorder_group
B B1 0.2051(2) 0.49331(17) 0.93001(10) 0.0187(4) Uani d . 1.0 . .
C C1 0.34829(17) 0.74178(16) 1.03826(9) 0.0208(4) Uani d . 1.0 . .
H H1 0.3324 0.8171 1.0389 0.025 Uiso calc R 1.0 . .
C C2 0.44450(19) 0.69733(18) 1.08834(10) 0.0262(4) Uani d . 1.0 . .
H H2 0.4913 0.7415 1.1224 0.031 Uiso calc R 1.0 . .
C C3 0.47002(18) 0.58611(18) 1.08701(10) 0.0271(4) Uani d . 1.0 . .
H H3 0.5348 0.5539 1.1199 0.033 Uiso calc R 1.0 . .
C C4 0.39686(18) 0.52360(17) 1.03556(9) 0.0229(4) Uani d . 1.0 . .
H H4 0.414 0.4487 1.034 0.027 Uiso calc R 1.0 . .
C C5 0.29775(17) 0.57000(15) 0.98580(8) 0.0170(3) Uani d . 1.0 . .
C C7 0.2377(2) 0.36331(16) 0.93919(10) 0.0250(4) Uani d . 1.0 . .
H H7A 0.1838 0.3231 0.903 0.038 Uiso calc R 1.0 . .
H H7B 0.228 0.3372 0.9772 0.038 Uiso calc R 1.0 . .
H H7C 0.3206 0.3522 0.9428 0.038 Uiso calc R 1.0 . .
C C8 0.20916(17) 0.60657(16) 0.83330(9) 0.0204(4) Uani d . 1.0 . .
C C9 0.2245(2) 0.59180(19) 0.76882(10) 0.0305(5) Uani d . 1.0 . .
C C10 0.06386(17) 0.51888(14) 0.92006(8) 0.0165(3) Uani d . 1.0 . .
C C11 -0.01715(19) 0.43354(15) 0.91873(9) 0.0219(4) Uani d . 1.0 . .
H H11 0.0101 0.3607 0.9223 0.026 Uiso calc R 1.0 . .
C C12 -0.13635(19) 0.45405(16) 0.91225(9) 0.0242(4) Uani d . 1.0 . .
H H12 -0.1891 0.3961 0.911 0.029 Uiso calc R 1.0 . .
C C13 -0.17529(18) 0.56286(16) 0.90765(9) 0.0218(4) Uani d . 1.0 . .
H H13 -0.255 0.5797 0.9032 0.026 Uiso calc R 1.0 . .
C C14 -0.09346(17) 0.64588(15) 0.90975(8) 0.0175(3) Uani d . 1.0 . .
H H14 -0.1195 0.7191 0.9069 0.021 Uiso calc R 1.0 . .
C C15 0.05430(18) 0.85674(15) 1.02604(9) 0.0198(4) Uani d . 1.0 . .
C C16 0.0159(2) 0.90054(18) 1.07603(10) 0.0288(5) Uani d . 1.0 . .
H H16A 0.0524 0.9719 1.0893 0.043 Uiso calc R 1.0 . .
H H16B 0.0414 0.8509 1.1118 0.043 Uiso calc R 1.0 . .
H H16C -0.0715 0.9076 1.0598 0.043 Uiso calc R 1.0 . .
C C17 0.29087(18) 0.97517(16) 0.92304(9) 0.0221(4) Uani d . 1.0 . .
C C18 0.3559(2) 1.07890(17) 0.92457(13) 0.0355(5) Uani d . 1.0 . .
H H18A 0.3248 1.1126 0.8831 0.053 Uiso calc R 1.0 . .
H H18B 0.4415 1.064 0.9365 0.053 Uiso calc R 1.0 . .
H H18C 0.344 1.1282 0.9551 0.053 Uiso calc R 1.0 . .
C C19 -0.08128(18) 0.87639(15) 0.80529(9) 0.0208(4) Uani d . 1.0 . .
C C20 -0.1773(2) 0.92865(19) 0.75142(10) 0.0331(5) Uani d . 1.0 . .
H H20A -0.1902 0.8868 0.7133 0.05 Uiso calc R 1.0 . .
H H20B -0.1533 1.0027 0.7461 0.05 Uiso calc R 1.0 . .
H H20C -0.2517 0.9307 0.7595 0.05 Uiso calc R 1.0 . .
C C21 0.5632(3) 0.8231(2) 0.86297(15) 0.0510(7) Uani d D 1.0 . .
F F1 0.11863(15) 0.55715(14) 0.72607(6) 0.0513(4) Uani d . 1.0 . .
F F2 0.30943(18) 0.51916(16) 0.77177(7) 0.0705(6) Uani d . 1.0 . .
F F3 0.25166(15) 0.68533(13) 0.74705(7) 0.0471(4) Uani d . 1.0 . .
F F4 0.4790(9) 0.8746(9) 0.8150(4) 0.072(2) Uani d PDU 0.58(2) A 1
F F5 0.5961(8) 0.7331(7) 0.8407(5) 0.097(3) Uani d PDU 0.58(2) A 1
F F6 0.5017(10) 0.7861(9) 0.8989(4) 0.104(3) Uani d PDU 0.58(2) A 1
F F4' 0.4583(10) 0.8629(11) 0.8266(6) 0.076(3) Uani d PDU 0.42(2) A 2
F F5' 0.6113(10) 0.7644(12) 0.8279(5) 0.079(3) Uani d PDU 0.42(2) A 2
F F6' 0.5446(15) 0.7564(9) 0.9035(3) 0.092(4) Uani d PDU 0.42(2) A 2
N N1 0.27602(14) 0.68084(12) 0.98824(7) 0.0163(3) Uani d . 1.0 . .
N N2 0.02318(14) 0.62519(12) 0.91574(7) 0.0144(3) Uani d . 1.0 . .
N N3 0.08385(14) 0.82337(12) 0.98683(7) 0.0166(3) Uani d . 1.0 . .
N N4 0.23888(14) 0.89519(13) 0.92148(7) 0.0192(3) Uani d . 1.0 . .
N N5 -0.00642(15) 0.83579(12) 0.84712(7) 0.0182(3) Uani d . 1.0 . .
O O1 0.22303(13) 0.51655(11) 0.86424(6) 0.0226(3) Uani d . 1.0 . .
O O2 0.18276(12) 0.69963(11) 0.84508(6) 0.0193(3) Uani d . 1.0 . .
O O3 0.7267(4) 0.9558(4) 0.86049(14) 0.0874(15) Uani d PDU 0.879(9) A 3
O O4 0.7634(3) 0.8550(2) 0.95704(13) 0.0549(10) Uani d PDU 0.879(9) A 3
O O5 0.6152(2) 1.0009(2) 0.92759(18) 0.0466(8) Uani d PDU 0.879(9) A 3
O O3' 0.664(3) 0.9993(16) 0.8542(7) 0.076(8) Uani d PDU 0.121(9) A 4
O O4' 0.8001(10) 0.8818(15) 0.9323(12) 0.052(6) Uani d PDU 0.121(9) A 4
O O5' 0.631(2) 0.964(2) 0.9505(10) 0.055(6) Uani d PDU 0.121(9) A 4
Ru Ru1 0.133179(13) 0.75913(11) 0.919016(6) 0.01386(4) Uani d . 1.0 . .
S S1 0.67917(5) 0.92141(5) 0.90613(3) 0.03154(12) Uani d D 1.0 A .

loop_
_atom_site_aniso_label
_atom_site_aniso_U_11
_atom_site_aniso_U_22
_atom_site_aniso_U_33
_atom_site_aniso_U_12
_atom_site_aniso_U_13
_atom_site_aniso_U_23
B1 0.0240(11) 0.0181(9) 0.0165(9) 0.0046(8) 0.0104(8) 0.0033(7)
C1 0.0178(9) 0.0232(9) 0.0218(8) -0.0025(7) 0.0077(7) 0.0017(7)
C2 0.0196(10) 0.0341(11) 0.0219(9) -0.0048(8) 0.0042(8) 0.0030(8)
C3 0.0159(9) 0.0389(12) 0.0241(10) 0.0026(8) 0.0046(8) 0.0102(9)
C4 0.0211(10) 0.0258(9) 0.0255(10) 0.0057(8) 0.0130(8) 0.0079(8)
C5 0.0169(9) 0.0204(8) 0.0182(8) 0.0036(7) 0.0116(7) 0.0045(7)
C7 0.0310(11) 0.0204(9) 0.0257(10) 0.0059(8) 0.0131(9) 0.0033(7)
C8 0.0178(9) 0.0275(9) 0.0167(8) 0.0037(7) 0.0075(7) 0.0025(7)
C9 0.0377(13) 0.0382(12) 0.0187(9) 0.0163(10) 0.0143(9) 0.0064(8)
C10 0.0214(9) 0.0169(8) 0.0122(8) -0.0005(7) 0.0076(7) 0.0000(6)
C11 0.0301(11) 0.0153(8) 0.0205(9) -0.0016(7) 0.0097(8) 0.0007(7)
C12 0.0286(11) 0.0243(9) 0.0214(9) -0.0102(8) 0.0113(8) 0.0012(7)
C13 0.0190(9) 0.0306(10) 0.0188(9) -0.0029(8) 0.0106(8) 0.0020(7)
C14 0.0185(9) 0.0208(8) 0.0145(8) 0.0006(7) 0.0076(7) -0.0004(6)
C15 0.0205(9) 0.0162(8) 0.0227(9) 0.0001(7) 0.0080(8) 0.0007(7)
C16 0.0356(12) 0.0270(10) 0.0298(11) 0.0023(9) 0.0192(10) -0.0036(8)
C17 0.0216(10) 0.0204(9) 0.0261(10) -0.0002(7) 0.0108(8) -0.0007(7)
C18 0.0360(13) 0.0205(10) 0.0545(15) -0.0083(9) 0.0222(12) -0.0018(9)
C19 0.0246(10) 0.0174(8) 0.0196(9) 0.0024(7) 0.0073(8) -0.0016(7)
C20 0.0352(13) 0.0346(11) 0.0211(10) 0.0144(10) 0.0009(9) 0.0027(9)
C21 0.0397(16) 0.0388(14) 0.0610(18) 0.0035(12) 0.0031(14) -0.0162(13)
F1 0.0591(10) 0.0741(11) 0.0195(6) -0.0086(9) 0.0134(7) -0.0068(7)
F2 0.0975(14) 0.0948(13) 0.0376(8) 0.0734(12) 0.0463(9) 0.0298(9)
F3 0.0639(10) 0.0566(9) 0.0363(8) 0.0000(8) 0.0364(8) 0.0092(7)
F4 0.037(3) 0.067(3) 0.078(3) 0.000(3) -0.017(2) -0.014(2)
F5 0.084(4) 0.043(3) 0.118(5) 0.025(3) -0.016(3) -0.039(3)
F6 0.079(4) 0.068(4) 0.172(6) -0.034(3) 0.055(4) -0.002(3)
F4' 0.023(3) 0.054(4) 0.115(6) 0.010(3) -0.014(3) -0.031(4)
F5' 0.106(5) 0.065(5) 0.059(4) 0.017(4) 0.024(3) -0.044(3)
F6' 0.111(7) 0.045(4) 0.088(5) -0.040(4) 0.000(4) 0.018(3)
N1 0.0145(7) 0.0201(7) 0.0163(7) -0.0003(6) 0.0080(6) 0.0025(6)
N2 0.0172(7) 0.0153(7) 0.0128(7) -0.0009(6) 0.0080(6) -0.0004(5)
N3 0.0154(7) 0.0150(7) 0.0186(7) -0.0004(6) 0.0053(6) 0.0000(6)
N4 0.0183(8) 0.0192(7) 0.0203(7) 0.0009(6) 0.0074(6) 0.0017(6)
N5 0.0207(8) 0.0149(7) 0.0194(7) -0.0012(6) 0.0078(7) -0.0015(6)
O1 0.0298(8) 0.0232(7) 0.0183(6) 0.0074(6) 0.0131(6) 0.0023(5)
O2 0.0208(7) 0.0219(6) 0.0174(6) 0.0015(5) 0.0097(5) 0.0022(5)
O3 0.061(2) 0.162(4) 0.0535(17) -0.033(2) 0.0386(16) -0.0021(19)
O4 0.0479(17) 0.0611(16) 0.0427(14) 0.0218(13) 0.0019(12) -0.0045(11)
O5 0.0383(13) 0.0334(13) 0.0647(18) 0.0041(10) 0.0152(12) -0.0199(13)
O3' 0.075(12) 0.073(11) 0.080(11) -0.003(8) 0.032(8) -0.004(8)
O4' 0.028(7) 0.045(8) 0.080(11) 0.000(6) 0.019(7) -0.012(7)
O5' 0.066(10) 0.056(10) 0.051(9) -0.007(7) 0.032(8) -0.019(7)
Ru1 0.01433(7) 0.01359(6) 0.01411(6) 0.00009(5) 0.00580(5) 0.00115(5)
S1 0.0229(3) 0.0422(3) 0.0319(3) 0.0011(2) 0.0128(2) -0.0058(2)

loop_
_atom_type_symbol
_atom_type_description
_atom_type_scat_dispersion_real
_atom_type_scat_dispersion_imag
_atom_type_scat_source
C C 0.0033 0.0000 'International Tables Vol C Tables 4.2.6.8 and 6.1.1.4'
H H 0.0000 0.0000 'International Tables Vol C Tables 4.2.6.8 and 6.1.1.4'
B B 0.0013 0.0000 'International Tables Vol C Tables 4.2.6.8 and 6.1.1.4'
F F 0.0171 0.0000 'International Tables Vol C Tables 4.2.6.8 and 6.1.1.4'
N N 0.0061 0.0000 'International Tables Vol C Tables 4.2.6.8 and 6.1.1.4'
O O 0.0106 0.0000 'International Tables Vol C Tables 4.2.6.8 and 6.1.1.4'
Ru Ru -1.2594 0.0000 'International Tables Vol C Tables 4.2.6.8 and 6.1.1.4'
S S 0.1246 0.0000 'International Tables Vol C Tables 4.2.6.8 and 6.1.1.4'

loop_
_geom_angle_atom_site_label_1
_geom_angle_atom_site_label_2
_geom_angle_atom_site_label_3
_geom_angle
O1 B1 C7 100.53(14)
O1 B1 C5 109.76(15)
C7 B1 C5 113.47(16)
O1 B1 C10 108.70(14)
C7 B1 C10 112.70(16)
C5 B1 C10 111.08(14)
N1 C1 C2 122.96(18)
N1 C1 H1 118.5
C2 C1 H1 118.5
C1 C2 C3 118.8(2)
C1 C2 H2 120.6
C3 C2 H2 120.6
C2 C3 C4 118.43(19)
C2 C3 H3 120.8
C4 C3 H3 120.8
C3 C4 C5 121.86(18)
C3 C4 H4 119.1
C5 C4 H4 119.1
N1 C5 C4 118.15(17)
N1 C5 B1 120.63(16)
C4 C5 B1 121.05(16)
B1 C7 H7A 109.5
B1 C7 H7B 109.5
H7A C7 H7B 109.5
B1 C7 H7C 109.5
H7A C7 H7C 109.5
H7B C7 H7C 109.5
O2 C8 O1 131.24(17)
O2 C8 C9 116.14(17)
O1 C8 C9 112.58(17)
F2 C9 F3 107.70(19)
F2 C9 F1 108.6(2)
F3 C9 F1 106.97(17)
F2 C9 C8 112.58(17)
F3 C9 C8 112.52(18)
F1 C9 C8 108.28(18)
N2 C10 C11 118.29(17)
N2 C10 B1 120.32(16)
C11 C10 B1 121.32(16)
C12 C11 C10 122.06(18)
C12 C11 H11 119.0
C10 C11 H11 119.0
C11 C12 C13 118.36(18)
C11 C12 H12 120.8
C13 C12 H12 120.8
C14 C13 C12 118.63(18)
C14 C13 H13 120.7
C12 C13 H13 120.7
N2 C14 C13 122.73(17)
N2 C14 H14 118.6
C13 C14 H14 118.6
N3 C15 C16 179.5(2)
C15 C16 H16A 109.5
C15 C16 H16B 109.5
H16A C16 H16B 109.5
C15 C16 H16C 109.5
H16A C16 H16C 109.5
H16B C16 H16C 109.5
N4 C17 C18 179.1(2)
C17 C18 H18A 109.5
C17 C18 H18B 109.5
H18A C18 H18B 109.5
C17 C18 H18C 109.5
H18A C18 H18C 109.5
H18B C18 H18C 109.5
N5 C19 C20 179.9(2)
C19 C20 H20A 109.5
C19 C20 H20B 109.5
H20A C20 H20B 109.5
C19 C20 H20C 109.5
H20A C20 H20C 109.5
H20B C20 H20C 109.5
F4' C21 F6' 107.8(6)
F4' C21 F5 114.4(8)
F6' C21 F5 84.7(6)
F4' C21 F4 19.4(8)
F6' C21 F4 126.8(7)
F5 C21 F4 108.4(5)
F4' C21 F5' 109.7(6)
F6' C21 F5' 108.1(5)
F5 C21 F5' 23.7(6)
F4 C21 F5' 96.8(7)
F4' C21 F6 84.5(7)
F6' C21 F6 25.9(6)
F5 C21 F6 104.9(5)
F4 C21 F6 104.0(5)
F5' C21 F6 128.5(7)
F4' C21 S1 116.9(7)
F6' C21 S1 108.7(5)
F5 C21 S1 118.6(5)
F4 C21 S1 108.7(6)
F5' C21 S1 105.4(6)
F6 C21 S1 111.3(4)
C1 N1 C5 119.81(16)
C1 N1 Ru1 117.97(12)
C5 N1 Ru1 122.21(12)
C14 N2 C10 119.93(15)
C14 N2 Ru1 117.51(12)
C10 N2 Ru1 122.56(12)
C15 N3 Ru1 177.69(15)
C17 N4 Ru1 175.12(16)
C19 N5 Ru1 176.66(15)
C8 O1 B1 128.76(14)
C8 O2 Ru1 131.27(12)
N3 Ru1 N4 90.89(6)
N3 Ru1 N5 93.14(6)
N4 Ru1 N5 87.75(6)
N3 Ru1 N1 89.18(6)
N4 Ru1 N1 91.72(6)
N5 Ru1 N1 177.63(6)
N3 Ru1 N2 88.46(6)
N4 Ru1 N2 178.52(6)
N5 Ru1 N2 90.95(6)
N1 Ru1 N2 89.61(6)
N3 Ru1 O2 176.94(6)
N4 Ru1 O2 87.09(6)
N5 Ru1 O2 84.48(6)
N1 Ru1 O2 93.18(5)
N2 Ru1 O2 93.50(5)
O3 S1 O4' 77.9(11)
O3 S1 O5 117.3(2)
O4' S1 O5 132.3(8)
O3 S1 O5' 141.4(10)
O4' S1 O5' 115.9(8)
O5 S1 O5' 26.6(10)
O3 S1 O4 113.7(2)
O4' S1 O4 36.0(10)
O5 S1 O4 113.54(17)
O5' S1 O4 88.8(11)
O3 S1 O3' 35.6(10)
O4' S1 O3' 111.2(8)
O5 S1 O3' 85.1(10)
O5' S1 O3' 111.5(8)
O4 S1 O3' 146.9(11)
O3 S1 C21 103.19(18)
O4' S1 C21 116.7(7)
O5 S1 C21 103.81(15)
O5' S1 C21 101.5(9)
O4 S1 C21 102.89(17)
O3' S1 C21 98.5(10)

loop_
_geom_bond_atom_site_label_1
_geom_bond_atom_site_label_2
_geom_bond_distance
B1 O1 1.601(2)
B1 C7 1.611(3)
B1 C5 1.617(3)
B1 C10 1.626(3)
C1 N1 1.352(2)
C1 C2 1.378(3)
C1 H1 0.93
C2 C3 1.379(3)
C2 H2 0.93
C3 C4 1.385(3)
C3 H3 0.93
C4 C5 1.402(3)
C4 H4 0.93
C5 N1 1.368(2)
C7 H7A 0.96
C7 H7B 0.96
C7 H7C 0.96
C8 O2 1.222(2)
C8 O1 1.269(2)
C8 C9 1.543(3)
C9 F2 1.315(2)
C9 F3 1.318(3)
C9 F1 1.330(3)
C10 N2 1.361(2)
C10 C11 1.398(3)
C11 C12 1.381(3)
C11 H11 0.93
C12 C13 1.383(3)
C12 H12 0.93
C13 C14 1.380(3)
C13 H13 0.93
C14 N2 1.355(2)
C14 H14 0.93
C15 N3 1.139(2)
C15 C16 1.463(3)
C16 H16A 0.96
C16 H16B 0.96
C16 H16C 0.96
C17 N4 1.138(2)
C17 C18 1.462(3)
C18 H18A 0.96
C18 H18B 0.96
C18 H18C 0.96
C19 N5 1.136(2)
C19 C20 1.462(3)
C20 H20A 0.96
C20 H20B 0.96
C20 H20C 0.96
C21 F4' 1.296(7)
C21 F6' 1.298(7)
C21 F5 1.315(5)
C21 F4 1.322(5)
C21 F5' 1.336(5)
C21 F6 1.349(6)
C21 S1 1.800(3)
N1 Ru1 2.0534(15)
N2 Ru1 2.0576(14)
N3 Ru1 1.9869(15)
N4 Ru1 2.0508(16)
N5 Ru1 2.0530(16)
O2 Ru1 2.0908(12)
O3 S1 1.407(2)
O4 S1 1.449(2)
O5 S1 1.414(2)
O3' S1 1.461(8)
O4' S1 1.409(8)
O5' S1 1.422(8)

loop_
_geom_torsion_atom_site_label_1
_geom_torsion_atom_site_label_2
_geom_torsion_atom_site_label_3
_geom_torsion_atom_site_label_4
_geom_torsion
N1 C1 C2 C3 1.3(3)
C1 C2 C3 C4 -0.6(3)
C2 C3 C4 C5 -0.8(3)
C3 C4 C5 N1 1.6(3)
C3 C4 C5 B1 -173.53(17)
O1 B1 C5 N1 74.6(2)
C7 B1 C5 N1 -173.84(16)
C10 B1 C5 N1 -45.6(2)
O1 B1 C5 C4 -110.36(18)
C7 B1 C5 C4 1.2(2)
C10 B1 C5 C4 129.40(17)
O2 C8 C9 F2 145.7(2)
O1 C8 C9 F2 -36.4(3)
O2 C8 C9 F3 23.8(3)
O1 C8 C9 F3 -158.30(18)
O2 C8 C9 F1 -94.2(2)
O1 C8 C9 F1 83.7(2)
O1 B1 C10 N2 -73.74(19)
C7 B1 C10 N2 175.73(15)
C5 B1 C10 N2 47.1(2)
O1 B1 C10 C11 109.32(18)
C7 B1 C10 C11 -1.2(2)
C5 B1 C10 C11 -129.81(17)
N2 C10 C11 C12 1.0(3)
B1 C10 C11 C12 178.00(17)
C10 C11 C12 C13 -0.7(3)
C11 C12 C13 C14 0.0(3)
C12 C13 C14 N2 0.4(3)
C2 C1 N1 C5 -0.4(3)
C2 C1 N1 Ru1 178.08(14)
C4 C5 N1 C1 -1.0(2)
B1 C5 N1 C1 174.17(16)
C4 C5 N1 Ru1 -179.44(12)
B1 C5 N1 Ru1 -4.3(2)
C13 C14 N2 C10 -0.1(3)
C13 C14 N2 Ru1 -179.37(13)
C11 C10 N2 C14 -0.6(2)
B1 C10 N2 C14 -177.63(15)
C11 C10 N2 Ru1 178.64(12)
B1 C10 N2 Ru1 1.6(2)
C16 C15 N3 Ru1 -140.(20)
C18 C17 N4 Ru1 -28.(15)
C20 C19 N5 Ru1 -30.(100)
O2 C8 O1 B1 2.6(4)
C9 C8 O1 B1 -174.92(18)
C7 B1 O1 C8 179.76(19)
C5 B1 O1 C8 -60.4(2)
C10 B1 O1 C8 61.2(2)
O1 C8 O2 Ru1 -5.3(3)
C9 C8 O2 Ru1 172.14(13)
C15 N3 Ru1 N4 -163.(4)
C15 N3 Ru1 N5 109.(4)
C15 N3 Ru1 N1 -72.(4)
C15 N3 Ru1 N2 18.(4)
C15 N3 Ru1 O2 148.(4)
C17 N4 Ru1 N3 -43.2(19)
C17 N4 Ru1 N5 49.9(19)
C17 N4 Ru1 N1 -132.4(19)
C17 N4 Ru1 N2 21.(4)
C17 N4 Ru1 O2 134.5(19)
C19 N5 Ru1 N3 173.(3)
C19 N5 Ru1 N4 83.(3)
C19 N5 Ru1 N1 5.(4)
C19 N5 Ru1 N2 -98.(3)
C19 N5 Ru1 O2 -5.(3)
C1 N1 Ru1 N3 -49.34(13)
C5 N1 Ru1 N3 129.11(14)
C1 N1 Ru1 N4 41.53(13)
C5 N1 Ru1 N4 -140.03(13)
C1 N1 Ru1 N5 118.5(14)
C5 N1 Ru1 N5 -63.0(15)
C1 N1 Ru1 N2 -137.81(13)
C5 N1 Ru1 N2 40.64(13)
C1 N1 Ru1 O2 128.71(13)
C5 N1 Ru1 O2 -52.84(13)
C14 N2 Ru1 N3 50.80(13)
C10 N2 Ru1 N3 -128.45(14)
C14 N2 Ru1 N4 -13.(2)
C10 N2 Ru1 N4 167.(2)
C14 N2 Ru1 N5 -42.31(13)
C10 N2 Ru1 N5 138.43(13)
C14 N2 Ru1 N1 139.99(13)
C10 N2 Ru1 N1 -39.26(13)
C14 N2 Ru1 O2 -126.84(12)
C10 N2 Ru1 O2 53.90(13)
C8 O2 Ru1 N3 -171.1(10)
C8 O2 Ru1 N4 139.99(18)
C8 O2 Ru1 N5 -131.99(18)
C8 O2 Ru1 N1 48.43(17)
C8 O2 Ru1 N2 -41.37(17)
F4' C21 S1 O3 -81.3(9)
F6' C21 S1 O3 156.4(9)
F5 C21 S1 O3 62.1(7)
F4 C21 S1 O3 -62.1(7)
F5' C21 S1 O3 40.7(7)
F6 C21 S1 O3 -176.1(7)
F4' C21 S1 O4' -164.3(16)
F6' C21 S1 O4' 73.4(16)
F5 C21 S1 O4' -20.9(15)
F4 C21 S1 O4' -145.1(15)
F5' C21 S1 O4' -42.2(15)
F6 C21 S1 O4' 100.9(15)
F4' C21 S1 O5 41.6(9)
F6' C21 S1 O5 -80.7(9)
F5 C21 S1 O5 -175.0(7)
F4 C21 S1 O5 60.8(7)
F5' C21 S1 O5 163.7(7)
F6 C21 S1 O5 -53.2(7)
F4' C21 S1 O5' 68.7(15)
F6' C21 S1 O5' -53.5(15)
F5 C21 S1 O5' -147.8(14)
F4 C21 S1 O5' 87.9(13)
F5' C21 S1 O5' -169.2(14)
F6 C21 S1 O5' -26.0(14)
F4' C21 S1 O4 160.2(8)
F6' C21 S1 O4 37.9(9)
F5 C21 S1 O4 -56.4(7)
F4 C21 S1 O4 179.3(6)
F5' C21 S1 O4 -77.8(7)
F6 C21 S1 O4 65.4(7)
F4' C21 S1 O3' -45.4(15)
F6' C21 S1 O3' -167.6(15)
F5 C21 S1 O3' 98.1(14)
F4 C21 S1 O3' -26.2(13)
F5' C21 S1 O3' 76.7(14)
F6 C21 S1 O3' -140.1(13)

loop_
_platon_squeeze_void_nr
_platon_squeeze_void_average_x
_platon_squeeze_void_average_y
_platon_squeeze_void_average_z
_platon_squeeze_void_volume
_platon_squeeze_void_count_electrons
_platon_squeeze_void_content
1 0.004 0.240 0.750 256 61 ' '
2 -0.023 0.759 0.250 256 61 ' '
